data_7031041
loop_
_publ_author_name
'Rahanyan, Nelli'
'Duttwyler, Simon'
'Linden, Anthony'
'Baldridge, Kim K.'
'Siegel, Jay S.'

_publ_section_title
;
 Cu(i) and Ag(i) complexes of 7,10-bis-N-heterocycle-diazafluoranthenes:
 programmed molecular grids?
;
_journal_issue 28
_journal_name_full 'Dalton transactions (Cambridge, England : 2003)'
_journal_page_first 11027
_journal_page_last 11038
_journal_paper_doi 10.1039/c4dt01460j
_journal_volume 43
_journal_year 2014
_chemical_formula_moiety 'C30 H28 N6'
_chemical_formula_sum 'C30 H28 N6'
_chemical_formula_weight 472.59
_chemical_name_systematic
; 
 ? 
;
_space_group_IT_number 4
_symmetry_cell_setting monoclinic
_symmetry_Int_Tables_number 4
_symmetry_space_group_name_Hall 'P 2yb'
_symmetry_space_group_name_H-M 'P 1 21 1'
_atom_sites_solution_hydrogens geom
_atom_sites_solution_primary direct
_atom_sites_solution_secondary difmap
_audit_creation_date 10-03-15
_audit_creation_method SHELXL-97
_cell_angle_alpha 90.00
_cell_angle_beta 98.7439(14)
_cell_angle_gamma 90.00
_cell_formula_units_Z 2
_cell_length_a 10.1555(2)
_cell_length_b 12.3482(3)
_cell_length_c 10.4107(2)
_cell_measurement_reflns_used 3075
_cell_measurement_temperature 160(1)
_cell_measurement_theta_max 27.5
_cell_measurement_theta_min 2.0
_cell_volume 1290.35(5)
_computing_cell_refinement 'DENZO-SMN (Otwinowski & Minor, 1997)'
_computing_data_collection 'COLLECT (Nonius, 2000)'
_computing_data_reduction 'DENZO-SMN and SCALEPACK (Otwinowski & Minor, 1997)'
_computing_molecular_graphics 'ORTEPII (Johnson, 1976)'
_computing_publication_material 'SHELXL97 and PLATON (Spek, 2006)'
_computing_structure_refinement 'SHELXL97 (Sheldrick, 1997)'
_computing_structure_solution 'SHELXS97 (Sheldrick, 1997)'
_diffrn_ambient_temperature 160(1)
_diffrn_detector '65 mm CCD camera on \k goniostat'
_diffrn_detector_area_resol_mean 9
_diffrn_measured_fraction_theta_full 0.997
_diffrn_measured_fraction_theta_max 0.997
_diffrn_measurement_device_type 'Nonius KappaCCD area-detector diffractometer'
_diffrn_measurement_method '\f and \w scans with \k offsets'
_diffrn_radiation_monochromator 'horizontally mounted graphite crystal'
_diffrn_radiation_source 'Nonius FR590 sealed tube generator'
_diffrn_radiation_type 'Mo K\a'
_diffrn_radiation_wavelength 0.71073
_diffrn_reflns_av_R_equivalents 0.0420
_diffrn_reflns_av_sigmaI/netI 0.0263
_diffrn_reflns_limit_h_max 13
_diffrn_reflns_limit_h_min 0
_diffrn_reflns_limit_k_max 16
_diffrn_reflns_limit_k_min 0
_diffrn_reflns_limit_l_max 13
_diffrn_reflns_limit_l_min -13
_diffrn_reflns_number 26745
_diffrn_reflns_theta_full 27.48
_diffrn_reflns_theta_max 27.48
_diffrn_reflns_theta_min 2.62
_diffrn_standards_decay_% 0
_diffrn_standards_number 0
_exptl_absorpt_coefficient_mu 0.0744
_exptl_absorpt_correction_type none
_exptl_crystal_colour yellow
_exptl_crystal_density_diffrn 1.216
_exptl_crystal_density_method 'not measured'
_exptl_crystal_description prism
_exptl_crystal_F_000 500
_exptl_crystal_size_max 0.40
_exptl_crystal_size_mid 0.38
_exptl_crystal_size_min 0.32
_refine_diff_density_max 0.164
_refine_diff_density_min -0.167
_refine_diff_density_rms 0.034
_refine_ls_abs_structure_details 'Flack & Bernardinelli (2000)'
_refine_ls_abs_structure_Flack 3(4)
_refine_ls_extinction_coef 0.027(5)
_refine_ls_extinction_expression Fc^*^=kFc[1+0.001xFc^2^\l^3^/sin(2\q)]^-1/4^
_refine_ls_extinction_method SHELXL
_refine_ls_goodness_of_fit_ref 1.066
_refine_ls_hydrogen_treatment constr
_refine_ls_matrix_type full
_refine_ls_number_parameters 333
_refine_ls_number_reflns 3092
_refine_ls_number_restraints 1
_refine_ls_restrained_S_all 1.066
_refine_ls_R_factor_all 0.0430
_refine_ls_R_factor_gt 0.0375
_refine_ls_shift/su_max 0.001
_refine_ls_shift/su_mean 0.000
_refine_ls_structure_factor_coef Fsqd
_refine_ls_weighting_details 'w=1/[\s^2^(Fo^2^)+(0.0519P)^2^+0.1617P] where P=(Fo^2^+2Fc^2^)/3'
_refine_ls_weighting_scheme calc
_refine_ls_wR_factor_gt 0.0902
_refine_ls_wR_factor_ref 0.0941
_reflns_number_gt 2843
_reflns_number_total 3094
_reflns_threshold_expression 'I > 2\s(I)'
_cod_data_source_file c4dt01460j1.cif
_cod_data_source_block 2
_cod_depositor_comments 'Adding full bibliography for 7031040--7031051.cif.'
_cod_database_code 7031041

loop_
_symmetry_equiv_pos_as_xyz
'x, y, z'
'-x, y+1/2, -z'

loop_
_atom_site_label
_atom_site_type_symbol
_atom_site_fract_x
_atom_site_fract_y
_atom_site_fract_z
_atom_site_U_iso_or_equiv
_atom_site_adp_type
_atom_site_occupancy
_atom_site_symmetry_multiplicity
_atom_site_calc_flag
_atom_site_refinement_flags
N1 N 0.00963(15) 0.49699(17) 0.72875(15) 0.0267(3) Uani 1 1 d .
N2 N 0.03110(14) 0.55483(17) 0.84055(15) 0.0269(3) Uani 1 1 d .
N18 N 0.1800(2) 0.60397(18) 1.12144(17) 0.0432(5) Uani 1 1 d .
N22 N 0.1588(2) 0.76191(19) 0.99098(18) 0.0458(5) Uani 1 1 d .
N32 N 0.04831(19) 0.30858(18) 0.55717(18) 0.0383(4) Uani 1 1 d .
N36 N 0.08752(17) 0.46305(19) 0.43071(15) 0.0331(4) Uani 1 1 d .
C3 C 0.15372(17) 0.58972(15) 0.88780(17) 0.0235(4) Uani 1 1 d .
C4 C 0.26312(17) 0.56962(16) 0.82501(17) 0.0241(4) Uani 1 1 d .
C5 C 0.40652(17) 0.59459(15) 0.85581(17) 0.0240(4) Uani 1 1 d .
C6 C 0.48764(18) 0.64648(16) 0.95475(17) 0.0266(4) Uani 1 1 d .
H6 H 0.4511 0.6767 1.0255 0.032 Uiso 1 1 calc R
C7 C 0.62664(18) 0.65470(16) 0.95050(18) 0.0265(4) Uani 1 1 d .
C8 C 0.67961(18) 0.61176(16) 0.84527(18) 0.0269(4) Uani 1 1 d .
H8 H 0.7724 0.6184 0.8431 0.032 Uiso 1 1 calc R
C9 C 0.59806(17) 0.55859(16) 0.74170(17) 0.0246(4) Uani 1 1 d .
C10 C 0.63770(18) 0.51337(16) 0.62746(18) 0.0269(4) Uani 1 1 d .
H10 H 0.7286 0.5174 0.6158 0.032 Uiso 1 1 calc R
C11 C 0.54689(18) 0.46385(16) 0.53323(18) 0.0272(4) Uani 1 1 d .
C12 C 0.40972(19) 0.45692(17) 0.54897(18) 0.0267(4) Uani 1 1 d .
H12 H 0.3476 0.4219 0.4849 0.032 Uiso 1 1 calc R
C13 C 0.36791(17) 0.50108(16) 0.65704(17) 0.0245(4) Uani 1 1 d .
C14 C 0.24003(17) 0.51289(15) 0.70646(17) 0.0228(4) Uani 1 1 d .
C15 C 0.11067(17) 0.47703(15) 0.66321(16) 0.0225(4) Uani 1 1 d .
C16 C 0.46284(17) 0.55119(16) 0.75186(17) 0.0235(4) Uani 1 1 d .
C17 C 0.16515(17) 0.65592(16) 1.00915(18) 0.0249(4) Uani 1 1 d .
C19 C 0.1886(3) 0.6674(2) 1.2277(2) 0.0496(6) Uani 1 1 d .
H19 H 0.1990 0.6342 1.3109 0.060 Uiso 1 1 calc R
C20 C 0.1829(2) 0.7776(2) 1.2200(2) 0.0400(5) Uani 1 1 d .
H20 H 0.1890 0.8213 1.2958 0.048 Uiso 1 1 calc R
C21 C 0.1681(3) 0.8220(2) 1.0997(2) 0.0508(6) Uani 1 1 d .
H21 H 0.1641 0.8987 1.0918 0.061 Uiso 1 1 calc R
C23 C 0.72110(18) 0.70896(18) 1.06089(19) 0.0312(4) Uani 1 1 d .
C24 C 0.6484(2) 0.7522(2) 1.1691(2) 0.0437(6) Uani 1 1 d .
H241 H 0.7136 0.7811 1.2398 0.066 Uiso 1 1 calc R
H242 H 0.5984 0.6932 1.2022 0.066 Uiso 1 1 calc R
H243 H 0.5868 0.8098 1.1343 0.066 Uiso 1 1 calc R
C25 C 0.7925(3) 0.8042(2) 1.0072(2) 0.0496(6) Uani 1 1 d .
H251 H 0.8453 0.7776 0.9423 0.074 Uiso 1 1 calc R
H252 H 0.8516 0.8393 1.0783 0.074 Uiso 1 1 calc R
H253 H 0.7265 0.8565 0.9666 0.074 Uiso 1 1 calc R
C26 C 0.8241(2) 0.6254(2) 1.1209(2) 0.0469(6) Uani 1 1 d .
H261 H 0.8768 0.6010 1.0550 0.070 Uiso 1 1 calc R
H262 H 0.7782 0.5633 1.1525 0.070 Uiso 1 1 calc R
H263 H 0.8831 0.6585 1.1936 0.070 Uiso 1 1 calc R
C27 C 0.5874(2) 0.4130(2) 0.41050(19) 0.0350(5) Uani 1 1 d .
C28 C 0.7307(2) 0.4409(3) 0.3956(2) 0.0491(6) Uani 1 1 d .
H281 H 0.7913 0.4129 0.4706 0.074 Uiso 1 1 calc R
H282 H 0.7404 0.5197 0.3910 0.074 Uiso 1 1 calc R
H283 H 0.7524 0.4079 0.3158 0.074 Uiso 1 1 calc R
C29 C 0.5753(4) 0.2906(3) 0.4202(3) 0.0688(9) Uani 1 1 d .
H291 H 0.5987 0.2569 0.3415 0.103 Uiso 1 1 calc R
H292 H 0.4834 0.2715 0.4292 0.103 Uiso 1 1 calc R
H293 H 0.6358 0.2645 0.4963 0.103 Uiso 1 1 calc R
C30 C 0.4962(2) 0.4556(4) 0.2894(2) 0.0643(9) Uani 1 1 d .
H301 H 0.4967 0.5350 0.2902 0.096 Uiso 1 1 calc R
H302 H 0.4052 0.4294 0.2899 0.096 Uiso 1 1 calc R
H303 H 0.5287 0.4296 0.2110 0.096 Uiso 1 1 calc R
C31 C 0.07866(17) 0.41165(15) 0.54204(17) 0.0241(4) Uani 1 1 d .
C33 C 0.0270(3) 0.2504(2) 0.4470(2) 0.0509(6) Uani 1 1 d .
H33 H 0.0069 0.1755 0.4523 0.061 Uiso 1 1 calc R
C34 C 0.0328(2) 0.2946(2) 0.3271(2) 0.0437(6) Uani 1 1 d .
H34 H 0.0168 0.2522 0.2502 0.052 Uiso 1 1 calc R
C35 C 0.0628(2) 0.4027(2) 0.3232(2) 0.0387(5) Uani 1 1 d .
H35 H 0.0662 0.4358 0.2413 0.046 Uiso 1 1 calc R

loop_
_atom_site_aniso_label
_atom_site_aniso_U_11
_atom_site_aniso_U_22
_atom_site_aniso_U_33
_atom_site_aniso_U_23
_atom_site_aniso_U_13
_atom_site_aniso_U_12
N1 0.0248(7) 0.0283(8) 0.0269(8) -0.0016(7) 0.0035(6) -0.0025(6)
N2 0.0245(7) 0.0278(8) 0.0284(8) -0.0036(7) 0.0040(6) -0.0009(7)
N18 0.0691(13) 0.0325(10) 0.0280(9) -0.0028(8) 0.0074(8) -0.0050(9)
N22 0.0732(14) 0.0288(10) 0.0340(10) -0.0051(8) 0.0037(9) 0.0035(9)
N32 0.0498(11) 0.0281(9) 0.0363(9) -0.0042(8) 0.0043(8) -0.0073(8)
N36 0.0364(9) 0.0367(10) 0.0254(8) -0.0012(7) 0.0019(6) -0.0057(8)
C3 0.0237(8) 0.0206(9) 0.0258(8) 0.0001(7) 0.0031(7) -0.0002(7)
C4 0.0232(8) 0.0233(9) 0.0256(8) -0.0003(7) 0.0031(7) -0.0021(7)
C5 0.0202(8) 0.0251(9) 0.0266(8) 0.0002(7) 0.0036(6) -0.0016(7)
C6 0.0262(9) 0.0267(9) 0.0267(9) -0.0039(8) 0.0035(7) -0.0019(8)
C7 0.0241(9) 0.0272(9) 0.0272(9) -0.0029(8) 0.0004(7) -0.0034(8)
C8 0.0230(8) 0.0283(10) 0.0294(9) -0.0022(8) 0.0036(7) -0.0024(7)
C9 0.0227(8) 0.0252(9) 0.0260(8) -0.0010(8) 0.0043(6) -0.0009(8)
C10 0.0234(8) 0.0277(10) 0.0302(9) -0.0008(8) 0.0060(7) -0.0003(8)
C11 0.0275(9) 0.0293(10) 0.0255(9) -0.0015(8) 0.0061(7) 0.0016(8)
C12 0.0278(9) 0.0270(10) 0.0251(9) -0.0039(8) 0.0035(7) -0.0016(8)
C13 0.0218(8) 0.0247(9) 0.0269(9) -0.0001(7) 0.0037(7) -0.0013(7)
C14 0.0242(8) 0.0223(9) 0.0220(8) 0.0008(7) 0.0037(6) -0.0005(7)
C15 0.0234(8) 0.0212(9) 0.0226(8) 0.0003(7) 0.0021(6) -0.0008(7)
C16 0.0235(8) 0.0221(8) 0.0248(8) -0.0015(7) 0.0034(6) -0.0016(7)
C17 0.0195(8) 0.0272(10) 0.0284(9) -0.0035(8) 0.0047(7) -0.0002(7)
C19 0.0768(18) 0.0461(14) 0.0267(11) -0.0059(10) 0.0101(11) -0.0083(13)
C20 0.0423(12) 0.0433(13) 0.0353(11) -0.0147(10) 0.0087(9) -0.0032(10)
C21 0.0763(17) 0.0314(12) 0.0435(13) -0.0120(10) 0.0053(12) 0.0035(12)
C23 0.0252(9) 0.0359(11) 0.0316(9) -0.0106(9) 0.0017(7) -0.0061(8)
C24 0.0341(11) 0.0561(15) 0.0404(12) -0.0222(11) 0.0043(9) -0.0072(11)
C25 0.0537(14) 0.0488(14) 0.0460(13) -0.0120(11) 0.0066(11) -0.0265(12)
C26 0.0391(12) 0.0606(16) 0.0364(11) -0.0090(11) -0.0084(9) 0.0052(11)
C27 0.0332(10) 0.0461(13) 0.0270(10) -0.0074(9) 0.0085(8) -0.0004(9)
C28 0.0343(11) 0.0766(19) 0.0390(12) -0.0131(12) 0.0141(9) 0.0005(12)
C29 0.095(2) 0.0476(16) 0.0721(19) -0.0301(15) 0.0380(17) -0.0081(15)
C30 0.0401(13) 0.125(3) 0.0281(11) -0.0052(15) 0.0044(9) 0.0068(16)
C31 0.0197(8) 0.0271(10) 0.0247(9) -0.0019(7) 0.0011(6) -0.0006(7)
C33 0.0732(17) 0.0321(12) 0.0466(14) -0.0128(11) 0.0068(12) -0.0135(12)
C34 0.0478(13) 0.0482(14) 0.0341(11) -0.0181(10) 0.0031(10) -0.0080(11)
C35 0.0391(11) 0.0514(14) 0.0254(9) -0.0042(10) 0.0037(8) -0.0080(10)

loop_
_atom_type_symbol
_atom_type_description
_atom_type_number_in_cell
_atom_type_scat_dispersion_real
_atom_type_scat_dispersion_imag
_atom_type_scat_source
C C 60 0.0033 0.0016
; International Tables for Crystallography (1992). 
Vol. C, Tables 4.2.6.8 and 6.1.1.4
;
H H 56 0.0000 0.0000
; International Tables for Crystallography (1992). 
Vol. C, Tables 4.2.6.8 and 6.1.1.4
;
N N 12 0.0061 0.0033
; International Tables for Crystallography (1992). 
Vol. C, Tables 4.2.6.8 and 6.1.1.4
;

loop_
_geom_angle_atom_site_label_1
_geom_angle_atom_site_label_2
_geom_angle_atom_site_label_3
_geom_angle
C15 N1 N2 119.95(15)
C3 N2 N1 120.30(15)
C17 N18 C19 115.4(2)
C17 N22 C21 115.5(2)
C31 N32 C33 115.02(19)
C31 N36 C35 115.7(2)
N2 C3 C4 122.24(17)
N2 C3 C17 115.79(16)
C4 C3 C17 121.92(16)
C3 C4 C14 117.47(16)
C3 C4 C5 133.74(16)
C14 C4 C5 108.78(15)
C6 C5 C16 119.14(16)
C6 C5 C4 135.98(16)
C16 C5 C4 104.88(15)
C5 C6 C7 119.61(17)
C5 C6 H6 120.2
C7 C6 H6 120.2
C8 C7 C6 119.98(16)
C8 C7 C23 118.80(16)
C6 C7 C23 121.21(16)
C7 C8 C9 121.51(17)
C7 C8 H8 119.2
C9 C8 H8 119.2
C16 C9 C8 116.13(15)
C16 C9 C10 116.31(16)
C8 C9 C10 127.56(16)
C11 C10 C9 121.49(16)
C11 C10 H10 119.3
C9 C10 H10 119.3
C10 C11 C12 120.10(16)
C10 C11 C27 122.50(17)
C12 C11 C27 117.39(16)
C13 C12 C11 119.85(17)
C13 C12 H12 120.1
C11 C12 H12 120.1
C12 C13 C16 118.86(16)
C12 C13 C14 136.28(17)
C16 C13 C14 104.86(15)
C15 C14 C4 117.67(16)
C15 C14 C13 133.81(17)
C4 C14 C13 108.47(15)
N1 C15 C14 122.31(16)
N1 C15 C31 116.45(15)
C14 C15 C31 121.23(15)
C9 C16 C5 123.62(16)
C9 C16 C13 123.37(16)
C5 C16 C13 113.00(15)
N18 C17 N22 127.1(2)
N18 C17 C3 117.77(18)
N22 C17 C3 115.13(18)
N18 C19 C20 122.3(2)
N18 C19 H19 118.8
C20 C19 H19 118.8
C21 C20 C19 117.2(2)
C21 C20 H20 121.4
C19 C20 H20 121.4
N22 C21 C20 122.5(2)
N22 C21 H21 118.7
C20 C21 H21 118.7
C25 C23 C26 109.49(19)
C25 C23 C24 108.0(2)
C26 C23 C24 108.03(18)
C25 C23 C7 109.80(17)
C26 C23 C7 108.76(17)
C24 C23 C7 112.71(16)
C23 C24 H241 109.5
C23 C24 H242 109.5
H241 C24 H242 109.5
C23 C24 H243 109.5
H241 C24 H243 109.5
H242 C24 H243 109.5
C23 C25 H251 109.5
C23 C25 H252 109.5
H251 C25 H252 109.5
C23 C25 H253 109.5
H251 C25 H253 109.5
H252 C25 H253 109.5
C23 C26 H261 109.5
C23 C26 H262 109.5
H261 C26 H262 109.5
C23 C26 H263 109.5
H261 C26 H263 109.5
H262 C26 H263 109.5
C29 C27 C28 108.6(2)
C29 C27 C11 108.44(19)
C28 C27 C11 111.87(17)
C29 C27 C30 110.5(3)
C28 C27 C30 107.69(19)
C11 C27 C30 109.76(19)
C27 C28 H281 109.5
C27 C28 H282 109.5
H281 C28 H282 109.5
C27 C28 H283 109.5
H281 C28 H283 109.5
H282 C28 H283 109.5
C27 C29 H291 109.5
C27 C29 H292 109.5
H291 C29 H292 109.5
C27 C29 H293 109.5
H291 C29 H293 109.5
H292 C29 H293 109.5
C27 C30 H301 109.5
C27 C30 H302 109.5
H301 C30 H302 109.5
C27 C30 H303 109.5
H301 C30 H303 109.5
H302 C30 H303 109.5
N32 C31 N36 127.38(19)
N32 C31 C15 116.38(16)
N36 C31 C15 116.21(17)
N32 C33 C34 122.7(2)
N32 C33 H33 118.7
C34 C33 H33 118.7
C35 C34 C33 117.1(2)
C35 C34 H34 121.4
C33 C34 H34 121.4
N36 C35 C34 122.1(2)
N36 C35 H35 118.9
C34 C35 H35 118.9

loop_
_geom_bond_atom_site_label_1
_geom_bond_atom_site_label_2
_geom_bond_distance
N1 C15 1.339(2)
N1 N2 1.355(2)
N2 C3 1.339(2)
N18 C17 1.322(3)
N18 C19 1.347(3)
N22 C17 1.323(3)
N22 C21 1.345(3)
N32 C31 1.325(3)
N32 C33 1.343(3)
N36 C31 1.336(3)
N36 C35 1.337(3)
C3 C4 1.394(2)
C3 C17 1.494(2)
C4 C14 1.407(2)
C4 C5 1.475(2)
C5 C6 1.376(2)
C5 C16 1.405(2)
C6 C7 1.423(3)
C6 H6 0.9500
C7 C8 1.396(3)
C7 C23 1.535(2)
C8 C9 1.417(2)
C8 H8 0.9500
C9 C16 1.396(2)
C9 C10 1.426(2)
C10 C11 1.383(3)
C10 H10 0.9500
C11 C12 1.430(3)
C11 C27 1.535(3)
C12 C13 1.374(3)
C12 H12 0.9500
C13 C16 1.413(2)
C13 C14 1.475(2)
C14 C15 1.395(2)
C15 C31 1.491(2)
C19 C20 1.363(4)
C19 H19 0.9500
C20 C21 1.355(3)
C20 H20 0.9500
C21 H21 0.9500
C23 C25 1.531(3)
C23 C26 1.533(3)
C23 C24 1.533(3)
C24 H241 0.9800
C24 H242 0.9800
C24 H243 0.9800
C25 H251 0.9800
C25 H252 0.9800
C25 H253 0.9800
C26 H261 0.9800
C26 H262 0.9800
C26 H263 0.9800
C27 C29 1.521(4)
C27 C28 1.526(3)
C27 C30 1.539(3)
C28 H281 0.9800
C28 H282 0.9800
C28 H283 0.9800
C29 H291 0.9800
C29 H292 0.9800
C29 H293 0.9800
C30 H301 0.9800
C30 H302 0.9800
C30 H303 0.9800
C33 C34 1.372(3)
C33 H33 0.9500
C34 C35 1.371(4)
C34 H34 0.9500
C35 H35 0.9500

loop_
_geom_torsion_atom_site_label_1
_geom_torsion_atom_site_label_2
_geom_torsion_atom_site_label_3
_geom_torsion_atom_site_label_4
_geom_torsion
C15 N1 N2 C3 -1.8(3)
N1 N2 C3 C4 0.6(3)
N1 N2 C3 C17 177.99(16)
N2 C3 C4 C14 1.6(3)
C17 C3 C4 C14 -175.59(17)
N2 C3 C4 C5 -177.8(2)
C17 C3 C4 C5 5.0(3)
C3 C4 C5 C6 -0.5(4)
C14 C4 C5 C6 -180.0(2)
C3 C4 C5 C16 179.7(2)
C14 C4 C5 C16 0.3(2)
C16 C5 C6 C7 -0.4(3)
C4 C5 C6 C7 179.9(2)
C5 C6 C7 C8 1.0(3)
C5 C6 C7 C23 -178.17(18)
C6 C7 C8 C9 -0.6(3)
C23 C7 C8 C9 178.61(18)
C7 C8 C9 C16 -0.5(3)
C7 C8 C9 C10 178.44(19)
C16 C9 C10 C11 -0.8(3)
C8 C9 C10 C11 -179.69(19)
C9 C10 C11 C12 -0.1(3)
C9 C10 C11 C27 -179.00(18)
C10 C11 C12 C13 1.0(3)
C27 C11 C12 C13 179.99(18)
C11 C12 C13 C16 -1.0(3)
C11 C12 C13 C14 178.4(2)
C3 C4 C14 C15 -2.6(3)
C5 C4 C14 C15 176.95(16)
C3 C4 C14 C13 179.74(16)
C5 C4 C14 C13 -0.7(2)
C12 C13 C14 C15 4.3(4)
C16 C13 C14 C15 -176.28(19)
C12 C13 C14 C4 -178.6(2)
C16 C13 C14 C4 0.8(2)
N2 N1 C15 C14 0.7(3)
N2 N1 C15 C31 179.27(15)
C4 C14 C15 N1 1.5(3)
C13 C14 C15 N1 178.4(2)
C4 C14 C15 C31 -176.96(16)
C13 C14 C15 C31 -0.1(3)
C8 C9 C16 C5 1.2(3)
C10 C9 C16 C5 -177.86(18)
C8 C9 C16 C13 179.81(18)
C10 C9 C16 C13 0.8(3)
C6 C5 C16 C9 -0.8(3)
C4 C5 C16 C9 179.04(18)
C6 C5 C16 C13 -179.54(17)
C4 C5 C16 C13 0.3(2)
C12 C13 C16 C9 0.1(3)
C14 C13 C16 C9 -179.45(17)
C12 C13 C16 C5 178.89(18)
C14 C13 C16 C5 -0.7(2)
C19 N18 C17 N22 0.5(4)
C19 N18 C17 C3 -179.40(19)
C21 N22 C17 N18 -0.4(4)
C21 N22 C17 C3 179.5(2)
N2 C3 C17 N18 85.8(2)
C4 C3 C17 N18 -96.9(2)
N2 C3 C17 N22 -94.1(2)
C4 C3 C17 N22 83.2(2)
C17 N18 C19 C20 -0.3(4)
N18 C19 C20 C21 0.0(4)
C17 N22 C21 C20 0.0(4)
C19 C20 C21 N22 0.2(4)
C8 C7 C23 C25 59.5(3)
C6 C7 C23 C25 -121.3(2)
C8 C7 C23 C26 -60.3(2)
C6 C7 C23 C26 118.9(2)
C8 C7 C23 C24 179.9(2)
C6 C7 C23 C24 -0.9(3)
C10 C11 C27 C29 110.0(3)
C12 C11 C27 C29 -68.9(3)
C10 C11 C27 C28 -9.7(3)
C12 C11 C27 C28 171.3(2)
C10 C11 C27 C30 -129.2(2)
C12 C11 C27 C30 51.8(3)
C33 N32 C31 N36 1.4(3)
C33 N32 C31 C15 -176.6(2)
C35 N36 C31 N32 -0.1(3)
C35 N36 C31 C15 177.91(16)
N1 C15 C31 N32 -68.7(2)
C14 C15 C31 N32 109.9(2)
N1 C15 C31 N36 113.2(2)
C14 C15 C31 N36 -68.3(2)
C31 N32 C33 C34 -1.5(4)
N32 C33 C34 C35 0.4(4)
C31 N36 C35 C34 -1.2(3)
C33 C34 C35 N36 1.0(4)
